data_4122944
loop_
_publ_author_name
'Yamamoto, Eiji'
'Takenouchi, Yuta'
'Ozaki, Taichi'
'Miya, Takanori'
'Ito, Hajime'

_publ_section_title
;
 Copper(I)-Catalyzed Enantioselective Synthesis of \a-Chiral Linear or
 Carbocyclic (E)-(\g-Alkoxyallyl)boronates.
;
_journal_name_full 'Journal of the American Chemical Society'
_journal_page_first 141114100046006
_journal_paper_doi 10.1021/ja506284w
_journal_year 2014
_chemical_absolute_configuration unk
_chemical_formula_moiety 'C14 H18 O3'
_chemical_formula_sum 'C14 H18 O3'
_chemical_formula_weight 234.29
_space_group_IT_number 1
_symmetry_cell_setting triclinic
_symmetry_Int_Tables_number 1
_symmetry_space_group_name_Hall 'P 1'
_symmetry_space_group_name_H-M 'P 1'
_atom_sites_solution_hydrogens geom
_atom_sites_solution_primary direct
_atom_sites_solution_secondary difmap
_cell_angle_alpha 74.344(4)
_cell_angle_beta 87.755(4)
_cell_angle_gamma 65.930(3)
_cell_formula_units_Z 2
_cell_length_a 7.8581(12)
_cell_length_b 7.9046(12)
_cell_length_c 11.4343(19)
_cell_measurement_reflns_used 4230
_cell_measurement_temperature 123
_cell_measurement_theta_max 27.48
_cell_measurement_theta_min 3.00
_cell_volume 622.39(17)
_computing_cell_refinement 'RAPID AUTO'
_computing_data_collection 'RAPID AUTO (Rigaku, ????)'
_computing_data_reduction 'RAPID AUTO'
_computing_molecular_graphics 'CrystalStructure 4.0'
_computing_publication_material 'CrystalStructure 4.0 (Rigaku, 2010)'
_computing_structure_refinement 'SHELXL97 (Sheldrick, 2008)'
_computing_structure_solution 'Superflip (Palatinus, et al., 2007)'
_diffrn_ambient_temperature 123
_diffrn_detector_area_resol_mean 10.000
_diffrn_measured_fraction_theta_full 0.991
_diffrn_measured_fraction_theta_max 0.991
_diffrn_measurement_device_type 'Rigaku R-AXIS RAPID'
_diffrn_measurement_method \w
_diffrn_radiation_type 'Mo K\a'
_diffrn_radiation_wavelength 0.71075
_diffrn_reflns_av_R_equivalents 0.0142
_diffrn_reflns_limit_h_max 10
_diffrn_reflns_limit_h_min -9
_diffrn_reflns_limit_k_max 10
_diffrn_reflns_limit_k_min -10
_diffrn_reflns_limit_l_max 14
_diffrn_reflns_limit_l_min -14
_diffrn_reflns_number 6107
_diffrn_reflns_theta_full 27.48
_diffrn_reflns_theta_max 27.48
_diffrn_standards_number 0
_exptl_absorpt_coefficient_mu 0.087
_exptl_absorpt_correction_T_max 0.983
_exptl_absorpt_correction_T_min 0.867
_exptl_absorpt_correction_type multi-scan
_exptl_absorpt_process_details 'ABSCOR (Rigaku, 1995)'
_exptl_crystal_colour colorless
_exptl_crystal_density_diffrn 1.250
_exptl_crystal_density_method 'not measured'
_exptl_crystal_description block
_exptl_crystal_F_000 252.00
_exptl_crystal_size_max 0.524
_exptl_crystal_size_mid 0.442
_exptl_crystal_size_min 0.194
_refine_diff_density_max 0.280
_refine_diff_density_min -0.230
_refine_ls_extinction_method none
_refine_ls_goodness_of_fit_ref 1.086
_refine_ls_hydrogen_treatment constr
_refine_ls_number_parameters 307
_refine_ls_number_reflns 4623
_refine_ls_number_restraints 3
_refine_ls_R_factor_gt 0.0352
_refine_ls_shift/su_max 0.000
_refine_ls_structure_factor_coef Fsqd
_refine_ls_weighting_details 'w = 1/[\s^2^(Fo^2^)+(0.0599P)^2^+0.2034P] where P=(Fo^2^+2Fc^2^)/3'
_refine_ls_weighting_scheme calc
_refine_ls_wR_factor_ref 0.1065
_reflns_number_gt 4420
_reflns_number_total 4623
_reflns_threshold_expression F^2^>2.0\s(F^2^)
_cod_data_source_file ja506284w_si_003.cif
_cod_data_source_block EIYA325-4
_cod_original_cell_volume 622.40(17)
_cod_database_code 4122944

loop_
_symmetry_equiv_pos_site_id
_symmetry_equiv_pos_as_xyz
1 +X,+Y,+Z

loop_
_atom_site_label
_atom_site_type_symbol
_atom_site_fract_x
_atom_site_fract_y
_atom_site_fract_z
_atom_site_U_iso_or_equiv
_atom_site_adp_type
_atom_site_occupancy
_atom_site_symmetry_multiplicity
_atom_site_calc_flag
_atom_site_refinement_flags
O1 O 1.00904(19) 0.42331(19) 0.21668(12) 0.0197(3) Uani 1.0 1 d .
O2 O 1.14251(19) -0.11286(18) 0.59898(12) 0.0199(3) Uani 1.0 1 d .
O3 O 1.0089(2) 0.2723(2) 0.47563(12) 0.0242(3) Uani 1.0 1 d .
O4 O 0.6960(2) 0.5229(3) 0.33208(12) 0.0288(4) Uani 1.0 1 d .
O5 O 1.2979(3) 0.0607(3) 0.36809(13) 0.0324(4) Uani 1.0 1 d .
O6 O 1.3846(3) -0.3210(3) 0.44170(14) 0.0323(4) Uani 1.0 1 d .
C7 C 1.0334(3) 0.2231(3) 0.69195(16) 0.0193(4) Uani 1.0 1 d .
C8 C 0.6203(3) 0.5706(3) 0.11748(17) 0.0206(4) Uani 1.0 1 d .
C9 C 0.9299(4) 0.2962(3) 0.78224(18) 0.0252(5) Uani 1.0 1 d .
C10 C 1.2261(3) 0.1669(3) 0.69992(17) 0.0231(4) Uani 1.0 1 d .
C11 C 0.9339(3) 0.2087(3) 0.58631(15) 0.0190(4) Uani 1.0 1 d .
C12 C 0.9464(3) 0.0040(3) 0.60003(15) 0.0193(4) Uani 1.0 1 d .
C13 C 0.5066(3) 0.7087(3) 0.01543(17) 0.0247(4) Uani 1.0 1 d .
C14 C 1.2058(3) 0.3740(3) 0.21510(18) 0.0236(4) Uani 1.0 1 d .
C15 C 0.6922(3) 0.6354(3) 0.21032(16) 0.0214(4) Uani 1.0 1 d .
C16 C 0.6712(3) 0.3759(3) 0.12845(18) 0.0248(4) Uani 1.0 1 d .
C17 C 0.9114(3) 0.7345(3) 0.06332(17) 0.0222(4) Uani 1.0 1 d .
C18 C 0.4487(4) 0.6532(4) -0.07623(19) 0.0296(5) Uani 1.0 1 d .
C19 C 0.8898(3) 0.6265(3) 0.19075(16) 0.0189(4) Uani 1.0 1 d .
C20 C 1.1915(3) -0.3127(3) 0.61316(18) 0.0240(4) Uani 1.0 1 d .
C21 C 1.3145(4) 0.1781(3) 0.79848(18) 0.0268(5) Uani 1.0 1 d .
C22 C 1.3046(3) 0.1568(3) 0.24493(18) 0.0238(4) Uani 1.0 1 d .
C23 C 1.2090(4) 0.2493(4) 0.88979(18) 0.0299(5) Uani 1.0 1 d .
C24 C 0.8653(3) -0.0741(3) 0.71319(17) 0.0232(4) Uani 1.0 1 d .
C25 C 1.0184(4) 0.3077(4) 0.88168(19) 0.0314(5) Uani 1.0 1 d .
C26 C 1.3840(3) -0.3960(3) 0.57016(18) 0.0255(4) Uani 1.0 1 d .
C27 C 1.0000(4) 0.8453(3) 0.0652(2) 0.0288(5) Uani 1.0 1 d .
C28 C 0.8242(3) 0.0046(4) 0.49560(18) 0.0266(5) Uani 1.0 1 d .
C29 C 0.6132(4) 0.3212(4) 0.0366(2) 0.0312(5) Uani 1.0 1 d .
C30 C 0.5050(4) 0.4595(4) -0.06560(19) 0.0307(5) Uani 1.0 1 d .
C31 C 0.9448(4) 0.7281(3) 0.27201(18) 0.0265(5) Uani 1.0 1 d .
C32 C 0.7476(4) -0.1436(4) 0.6892(2) 0.0306(5) Uani 1.0 1 d .
C33 C 0.7217(4) -0.1222(4) 0.5554(3) 0.0341(5) Uani 1.0 1 d .
C34 C 1.0498(4) 0.8388(4) 0.1925(3) 0.0319(5) Uani 1.0 1 d .
H3 H 0.9215 0.3403 0.4207 0.0290 Uiso 1.0 1 calc R
H4 H 0.5874 0.5332 0.3475 0.0346 Uiso 1.0 1 calc R
H5 H 1.2039 0.1310 0.3967 0.0389 Uiso 1.0 1 calc R
H6 H 1.3627 -0.2035 0.4251 0.0388 Uiso 1.0 1 calc R
H9 H 0.7979 0.3386 0.7763 0.0303 Uiso 1.0 1 calc R
H10 H 1.2975 0.1206 0.6374 0.0277 Uiso 1.0 1 calc R
H11 H 0.7988 0.2980 0.5811 0.0228 Uiso 1.0 1 calc R
H13 H 0.4682 0.8419 0.0084 0.0296 Uiso 1.0 1 calc R
H14A H 1.2468 0.4206 0.2761 0.0283 Uiso 1.0 1 calc R
H14B H 1.2351 0.4342 0.1337 0.0283 Uiso 1.0 1 calc R
H15 H 0.6055 0.7724 0.2037 0.0257 Uiso 1.0 1 calc R
H16 H 0.7453 0.2805 0.1985 0.0298 Uiso 1.0 1 calc R
H17 H 0.8668 0.7240 -0.0092 0.0267 Uiso 1.0 1 calc R
H18 H 0.3713 0.7479 -0.1454 0.0356 Uiso 1.0 1 calc R
H20A H 1.1003 -0.3281 0.5642 0.0288 Uiso 1.0 1 calc R
H20B H 1.1911 -0.3801 0.6997 0.0288 Uiso 1.0 1 calc R
H21 H 1.4463 0.1376 0.8040 0.0321 Uiso 1.0 1 calc R
H22A H 1.2470 0.1116 0.1913 0.0285 Uiso 1.0 1 calc R
H22B H 1.4371 0.1210 0.2270 0.0285 Uiso 1.0 1 calc R
H23 H 1.2692 0.2572 0.9573 0.0358 Uiso 1.0 1 calc R
H24 H 0.8956 -0.0733 0.7926 0.0278 Uiso 1.0 1 calc R
H25 H 0.9469 0.3559 0.9436 0.0376 Uiso 1.0 1 calc R
H26A H 1.4704 -0.3658 0.6130 0.0306 Uiso 1.0 1 calc R
H26B H 1.4299 -0.5381 0.5910 0.0306 Uiso 1.0 1 calc R
H27 H 1.0288 0.9205 -0.0061 0.0345 Uiso 1.0 1 calc R
H28A H 0.7332 0.1376 0.4553 0.0319 Uiso 1.0 1 calc R
H28B H 0.9040 -0.0486 0.4338 0.0319 Uiso 1.0 1 calc R
H29 H 0.6481 0.1885 0.0441 0.0374 Uiso 1.0 1 calc R
H30 H 0.4691 0.4209 -0.1289 0.0368 Uiso 1.0 1 calc R
H31A H 0.8318 0.8182 0.2997 0.0317 Uiso 1.0 1 calc R
H31B H 1.0263 0.6318 0.3445 0.0317 Uiso 1.0 1 calc R
H32 H 0.6860 -0.2008 0.7498 0.0368 Uiso 1.0 1 calc R
H33A H 0.5875 -0.0584 0.5263 0.0409 Uiso 1.0 1 calc R
H33B H 0.7782 -0.2492 0.5381 0.0409 Uiso 1.0 1 calc R
H34A H 1.0069 0.9704 0.2020 0.0382 Uiso 1.0 1 calc R
H34B H 1.1865 0.7697 0.2135 0.0382 Uiso 1.0 1 calc R

loop_
_atom_site_aniso_label
_atom_site_aniso_U_11
_atom_site_aniso_U_22
_atom_site_aniso_U_33
_atom_site_aniso_U_12
_atom_site_aniso_U_13
_atom_site_aniso_U_23
O1 0.0178(7) 0.0177(7) 0.0205(6) -0.0047(6) 0.0039(5) -0.0048(5)
O2 0.0192(7) 0.0156(7) 0.0225(7) -0.0054(6) 0.0043(5) -0.0046(5)
O3 0.0250(8) 0.0259(8) 0.0137(6) -0.0062(7) 0.0025(5) -0.0003(5)
O4 0.0193(8) 0.0372(9) 0.0156(6) -0.0025(7) 0.0054(5) -0.0000(6)
O5 0.0285(9) 0.0232(8) 0.0274(8) 0.0002(7) 0.0095(6) 0.0027(6)
O6 0.0322(9) 0.0272(8) 0.0278(8) -0.0045(7) 0.0130(7) -0.0064(7)
C7 0.0221(10) 0.0169(9) 0.0171(8) -0.0068(8) 0.0018(7) -0.0039(7)
C8 0.0181(10) 0.0227(10) 0.0187(8) -0.0078(9) 0.0057(7) -0.0037(7)
C9 0.0264(11) 0.0282(11) 0.0253(9) -0.0135(10) 0.0090(8) -0.0115(8)
C10 0.0241(11) 0.0223(10) 0.0228(9) -0.0080(9) 0.0056(8) -0.0091(8)
C11 0.0164(9) 0.0202(9) 0.0151(8) -0.0030(8) 0.0020(7) -0.0040(7)
C12 0.0184(10) 0.0251(10) 0.0149(8) -0.0084(8) 0.0021(7) -0.0073(7)
C13 0.0222(11) 0.0235(10) 0.0234(9) -0.0074(9) -0.0019(8) -0.0017(8)
C14 0.0195(11) 0.0187(10) 0.0290(10) -0.0076(9) 0.0056(8) -0.0022(8)
C15 0.0210(10) 0.0201(9) 0.0147(8) -0.0014(8) 0.0030(7) -0.0034(7)
C16 0.0204(10) 0.0242(10) 0.0271(10) -0.0083(9) 0.0055(8) -0.0045(8)
C17 0.0263(11) 0.0199(9) 0.0167(8) -0.0073(9) -0.0013(7) -0.0024(7)
C18 0.0272(12) 0.0372(13) 0.0235(9) -0.0162(11) -0.0008(8) -0.0019(9)
C19 0.0222(10) 0.0153(9) 0.0160(8) -0.0044(8) 0.0002(7) -0.0044(7)
C20 0.0236(11) 0.0208(10) 0.0257(10) -0.0079(9) 0.0079(8) -0.0065(8)
C21 0.0290(12) 0.0257(11) 0.0271(10) -0.0132(10) -0.0006(8) -0.0063(8)
C22 0.0212(11) 0.0168(9) 0.0262(10) -0.0037(8) 0.0070(8) -0.0022(8)
C23 0.0460(15) 0.0344(12) 0.0208(9) -0.0278(12) 0.0040(9) -0.0081(9)
C24 0.0249(11) 0.0254(10) 0.0189(9) -0.0097(9) 0.0066(8) -0.0072(8)
C25 0.0469(15) 0.0394(13) 0.0223(10) -0.0282(12) 0.0156(9) -0.0163(9)
C26 0.0225(11) 0.0233(10) 0.0268(10) -0.0058(9) 0.0073(8) -0.0072(8)
C27 0.0323(12) 0.0193(10) 0.0301(10) -0.0096(9) -0.0005(9) -0.0007(8)
C28 0.0251(11) 0.0324(11) 0.0220(9) -0.0098(10) -0.0016(8) -0.0101(8)
C29 0.0286(12) 0.0298(11) 0.0418(12) -0.0171(10) 0.0125(9) -0.0140(10)
C30 0.0253(12) 0.0495(14) 0.0306(11) -0.0251(11) 0.0096(9) -0.0174(10)
C31 0.0315(12) 0.0240(10) 0.0230(9) -0.0074(9) -0.0015(8) -0.0111(8)
C32 0.0244(11) 0.0356(12) 0.0363(11) -0.0147(10) 0.0145(9) -0.0149(10)
C33 0.0242(12) 0.0430(14) 0.0416(12) -0.0159(11) 0.0031(9) -0.0191(11)
C34 0.0346(13) 0.0253(11) 0.0395(12) -0.0121(10) -0.0015(10) -0.0147(9)

loop_
_atom_type_symbol
_atom_type_description
_atom_type_scat_dispersion_real
_atom_type_scat_dispersion_imag
_atom_type_scat_source
C C 0.0033 0.0016
;
International Tables for Crystallography
(1992, Vol. C, Tables 4.2.6.8 and 6.1.1.4)
;
H H 0.0000 0.0000
;
International Tables for Crystallography
(1992, Vol. C, Table 6.1.1.4)
;
O O 0.0106 0.0060
;
International Tables for Crystallography
(1992, Vol. C, Tables 4.2.6.8 and 6.1.1.4)
;

loop_
_geom_angle_atom_site_label_1
_geom_angle_atom_site_label_2
_geom_angle_atom_site_label_3
_geom_angle
_geom_angle_publ_flag
C14 O1 C19 115.87(18) yes
C12 O2 C20 115.55(19) yes
C9 C7 C10 119.1(3) yes
C9 C7 C11 119.4(2) yes
C10 C7 C11 121.51(18) yes
C13 C8 C15 119.2(2) yes
C13 C8 C16 119.1(3) yes
C15 C8 C16 121.64(16) yes
C7 C9 C25 120.6(3) yes
C7 C10 C21 120.5(2) yes
O3 C11 C7 109.1(2) yes
O3 C11 C12 109.87(16) yes
C7 C11 C12 113.68(14) yes
O2 C12 C11 104.72(19) yes
O2 C12 C24 112.05(13) yes
O2 C12 C28 113.05(17) yes
C11 C12 C24 113.86(17) yes
C11 C12 C28 110.82(15) yes
C24 C12 C28 102.6(2) yes
C8 C13 C18 120.7(3) yes
O1 C14 C22 107.5(2) yes
O4 C15 C8 112.0(2) yes
O4 C15 C19 107.35(15) yes
C8 C15 C19 113.35(17) yes
C8 C16 C29 119.96(17) yes
C19 C17 C27 112.1(2) yes
C13 C18 C30 119.44(18) yes
O1 C19 C15 104.60(18) yes
O1 C19 C17 110.86(15) yes
O1 C19 C31 113.25(15) yes
C15 C19 C17 114.08(16) yes
C15 C19 C31 111.91(17) yes
C17 C19 C31 102.44(19) yes
O2 C20 C26 107.5(2) yes
C10 C21 C23 119.9(3) yes
O5 C22 C14 113.64(18) yes
C21 C23 C25 120.0(3) yes
C12 C24 C32 112.4(2) yes
C9 C25 C23 120.0(3) yes
O6 C26 C20 111.80(15) yes
C17 C27 C34 112.6(2) yes
C12 C28 C33 106.46(17) yes
C16 C29 C30 120.3(3) yes
C18 C30 C29 120.5(3) yes
C19 C31 C34 106.41(19) yes
C24 C32 C33 112.7(3) yes
C28 C33 C32 103.3(3) yes
C27 C34 C31 103.3(3) yes
C11 O3 H3 109.475 no
C15 O4 H4 109.470 no
C22 O5 H5 109.470 no
C26 O6 H6 109.476 no
C7 C9 H9 119.718 no
C25 C9 H9 119.698 no
C7 C10 H10 119.749 no
C21 C10 H10 119.743 no
O3 C11 H11 108.012 no
C7 C11 H11 108.005 no
C12 C11 H11 108.008 no
C8 C13 H13 119.655 no
C18 C13 H13 119.658 no
O1 C14 H14A 110.210 no
O1 C14 H14B 110.212 no
C22 C14 H14A 110.209 no
C22 C14 H14B 110.206 no
H14A C14 H14B 108.498 no
O4 C15 H15 107.975 no
C8 C15 H15 107.969 no
C19 C15 H15 107.975 no
C8 C16 H16 120.016 no
C29 C16 H16 120.022 no
C19 C17 H17 123.934 no
C27 C17 H17 123.932 no
C13 C18 H18 120.274 no
C30 C18 H18 120.283 no
O2 C20 H20A 110.202 no
O2 C20 H20B 110.203 no
C26 C20 H20A 110.207 no
C26 C20 H20B 110.209 no
H20A C20 H20B 108.497 no
C10 C21 H21 120.070 no
C23 C21 H21 120.079 no
O5 C22 H22A 108.838 no
O5 C22 H22B 108.835 no
C14 C22 H22A 108.839 no
C14 C22 H22B 108.836 no
H22A C22 H22B 107.693 no
C21 C23 H23 120.003 no
C25 C23 H23 120.001 no
C12 C24 H24 123.788 no
C32 C24 H24 123.797 no
C9 C25 H25 120.014 no
C23 C25 H25 120.012 no
O6 C26 H26A 109.258 no
O6 C26 H26B 109.260 no
C20 C26 H26A 109.254 no
C20 C26 H26B 109.257 no
H26A C26 H26B 107.926 no
C17 C27 H27 123.701 no
C34 C27 H27 123.691 no
C12 C28 H28A 110.433 no
C12 C28 H28B 110.438 no
C33 C28 H28A 110.436 no
C33 C28 H28B 110.434 no
H28A C28 H28B 108.638 no
C16 C29 H29 119.864 no
C30 C29 H29 119.860 no
C18 C30 H30 119.757 no
C29 C30 H30 119.754 no
C19 C31 H31A 110.448 no
C19 C31 H31B 110.443 no
C34 C31 H31A 110.450 no
C34 C31 H31B 110.444 no
H31A C31 H31B 108.648 no
C24 C32 H32 123.632 no
C33 C32 H32 123.628 no
C28 C33 H33A 111.089 no
C28 C33 H33B 111.092 no
C32 C33 H33A 111.091 no
C32 C33 H33B 111.094 no
H33A C33 H33B 109.059 no
C27 C34 H34A 111.093 no
C27 C34 H34B 111.094 no
C31 C34 H34A 111.097 no
C31 C34 H34B 111.099 no
H34A C34 H34B 109.064 no

loop_
_geom_bond_atom_site_label_1
_geom_bond_atom_site_label_2
_geom_bond_distance
_geom_bond_publ_flag
O1 C14 1.432(3) yes
O1 C19 1.443(2) yes
O2 C12 1.440(3) yes
O2 C20 1.428(3) yes
O3 C11 1.429(3) yes
O4 C15 1.429(3) yes
O5 C22 1.419(3) yes
O6 C26 1.428(3) yes
C7 C9 1.390(3) yes
C7 C10 1.393(3) yes
C7 C11 1.518(4) yes
C8 C13 1.397(3) yes
C8 C15 1.512(4) yes
C8 C16 1.393(4) yes
C9 C25 1.398(4) yes
C10 C21 1.388(4) yes
C11 C12 1.545(4) yes
C12 C24 1.512(3) yes
C12 C28 1.559(4) yes
C13 C18 1.395(4) yes
C14 C22 1.511(3) yes
C15 C19 1.536(4) yes
C16 C29 1.393(4) yes
C17 C19 1.519(3) yes
C17 C27 1.326(4) yes
C18 C30 1.381(4) yes
C19 C31 1.553(4) yes
C20 C26 1.506(3) yes
C21 C23 1.401(4) yes
C23 C25 1.374(4) yes
C24 C32 1.322(5) yes
C27 C34 1.504(4) yes
C28 C33 1.538(5) yes
C29 C30 1.383(3) yes
C31 C34 1.541(4) yes
C32 C33 1.506(4) yes
O3 H3 0.840 no
O4 H4 0.840 no
O5 H5 0.840 no
O6 H6 0.840 no
C9 H9 0.950 no
C10 H10 0.950 no
C11 H11 1.000 no
C13 H13 0.950 no
C14 H14A 0.990 no
C14 H14B 0.990 no
C15 H15 1.000 no
C16 H16 0.950 no
C17 H17 0.950 no
C18 H18 0.950 no
C20 H20A 0.990 no
C20 H20B 0.990 no
C21 H21 0.950 no
C22 H22A 0.990 no
C22 H22B 0.990 no
C23 H23 0.950 no
C24 H24 0.950 no
C25 H25 0.950 no
C26 H26A 0.990 no
C26 H26B 0.990 no
C27 H27 0.950 no
C28 H28A 0.990 no
C28 H28B 0.990 no
C29 H29 0.950 no
C30 H30 0.950 no
C31 H31A 0.990 no
C31 H31B 0.990 no
C32 H32 0.950 no
C33 H33A 0.990 no
C33 H33B 0.990 no
C34 H34A 0.990 no
C34 H34B 0.990 no

loop_
_geom_contact_atom_site_label_1
_geom_contact_atom_site_label_2
_geom_contact_distance
_geom_contact_publ_flag
_geom_contact_site_symmetry_2
O1 O4 2.672(2) no .
O1 O5 2.9473(17) no .
O1 C8 2.938(3) no .
O1 C16 3.071(4) no .
O1 C27 3.291(3) no .
O1 C34 3.365(4) no .
O2 O3 2.7483(19) no .
O2 O6 2.887(3) no .
O2 C7 2.917(3) no .
O2 C10 3.046(4) no .
O2 C32 3.314(4) no .
O2 C33 3.397(4) no .
O3 C9 3.578(3) no .
O3 C10 2.866(3) no .
O3 C28 2.976(4) no .
O4 C16 2.914(3) no .
O4 C31 2.967(4) no .
C7 C23 2.792(4) no .
C7 C24 3.085(4) no .
C8 C17 3.028(4) no .
C8 C30 2.786(4) no .
C9 C12 3.467(4) no .
C9 C21 2.773(4) no .
C9 C24 3.455(4) no .
C10 C12 3.331(4) no .
C10 C25 2.779(4) no .
C11 C32 3.564(4) no .
C13 C17 3.345(4) no .
C13 C19 3.418(4) no .
C13 C29 2.769(4) no .
C14 C17 2.959(3) no .
C14 C27 3.360(3) no .
C14 C31 2.943(3) no .
C14 C34 3.303(4) no .
C15 C27 3.582(4) no .
C16 C18 2.787(3) no .
C16 C19 3.319(4) no .
C20 C24 2.903(3) no .
C20 C28 3.001(3) no .
C20 C32 3.361(4) no .
C20 C33 3.384(4) no .
O1 O3 2.8784(19) no .
O2 O5 3.083(3) no .
O3 O1 2.8784(19) no .
O3 O4 2.6927(19) no .
O3 O5 2.694(2) no .
O3 C14 3.358(3) no .
O3 C19 3.536(2) no .
O3 C22 3.504(3) no .
O3 C31 3.569(3) no .
O4 O3 2.6927(19) no .
O4 O6 2.686(3) no 1_465
O4 C11 3.295(2) no .
O5 O2 3.083(3) no .
O5 O3 2.694(2) no .
O5 O6 2.697(3) no .
O5 C26 3.529(3) no .
O5 C33 3.567(3) no 1_655
O6 O4 2.686(3) no 1_645
O6 O5 2.697(3) no .
O6 C15 3.503(3) no 1_645
O6 C34 3.545(3) no 1_545
C11 O4 3.295(2) no .
C13 C21 3.600(3) no 1_464
C14 O3 3.358(3) no .
C15 O6 3.503(3) no 1_465
C19 O3 3.536(2) no .
C21 C13 3.600(3) no 1_646
C22 O3 3.504(3) no .
C23 C30 3.483(5) no 1_656
C25 C29 3.560(4) no 1_556
C26 O5 3.529(3) no .
C29 C25 3.560(4) no 1_554
C30 C23 3.483(5) no 1_454
C31 O3 3.569(3) no .
C33 O5 3.567(3) no 1_455
C34 O6 3.545(3) no 1_565
O1 H4 3.4547 no .
O1 H5 2.5911 no .
O1 H15 3.2200 no .
O1 H16 2.7712 no .
O1 H17 2.8838 no .
O1 H22A 2.4974 no .
O1 H22B 3.2187 no .
O1 H31A 3.2459 no .
O1 H31B 2.5236 no .
O1 H34B 3.5354 no .
O2 H3 3.3562 no .
O2 H6 2.6361 no .
O2 H10 2.7199 no .
O2 H11 3.2275 no .
O2 H24 2.8823 no .
O2 H26A 2.5141 no .
O2 H26B 3.2189 no .
O2 H28A 3.2288 no .
O2 H28B 2.5148 no .
O2 H33B 3.5947 no .
O3 H10 2.6303 no .
O3 H28A 2.8167 no .
O3 H28B 3.1207 no .
O4 H16 2.6610 no .
O4 H31A 2.8739 no .
O4 H31B 3.0683 no .
O5 H14A 2.6163 no .
O5 H14B 3.2845 no .
O6 H20A 2.6018 no .
O6 H20B 3.2739 no .
O6 H28B 3.4924 no .
C7 H3 3.0418 no .
C7 H21 3.2705 no .
C7 H24 2.9159 no .
C7 H25 3.2771 no .
C8 H4 2.5812 no .
C8 H17 2.8402 no .
C8 H18 3.2830 no .
C8 H29 3.2695 no .
C9 H10 3.2572 no .
C9 H11 2.5503 no .
C9 H23 3.2598 no .
C9 H24 3.0116 no .
C10 H9 3.2573 no .
C10 H11 3.3093 no .
C10 H23 3.2703 no .
C11 H9 2.6540 no .
C11 H10 2.6983 no .
C11 H24 2.8775 no .
C11 H28A 2.5312 no .
C11 H28B 3.0943 no .
C12 H3 2.8241 no .
C12 H9 3.5493 no .
C12 H10 3.3210 no .
C12 H20A 2.5442 no .
C12 H20B 2.7851 no .
C12 H32 3.2664 no .
C12 H33A 3.2332 no .
C12 H33B 3.0414 no .
C13 H15 2.5544 no .
C13 H16 3.2658 no .
C13 H17 2.8814 no .
C13 H30 3.2558 no .
C14 H5 2.4225 no .
C14 H17 3.4676 no .
C14 H31B 2.7297 no .
C14 H34B 3.0647 no .
C15 H13 2.6524 no .
C15 H16 2.7032 no .
C15 H17 2.8704 no .
C15 H31A 2.5525 no .
C15 H31B 3.0789 no .
C16 H4 3.0228 no .
C16 H13 3.2631 no .
C16 H15 3.3060 no .
C16 H30 3.2635 no .
C17 H13 3.2741 no .
C17 H14A 3.3066 no .
C17 H14B 2.6374 no .
C17 H15 2.7953 no .
C17 H31A 2.9377 no .
C17 H31B 3.1673 no .
C17 H34A 3.0633 no .
C17 H34B 2.9556 no .
C18 H29 3.2545 no .
C19 H4 3.1282 no .
C19 H13 3.4995 no .
C19 H14A 2.6656 no .
C19 H14B 2.6705 no .
C19 H16 3.3422 no .
C19 H27 3.2733 no .
C19 H34A 3.2392 no .
C19 H34B 3.0237 no .
C20 H6 2.6264 no .
C20 H24 3.3662 no .
C20 H28B 2.8064 no .
C20 H33B 3.1929 no .
C21 H25 3.2625 no .
C23 H9 3.2543 no .
C23 H10 3.2705 no .
C24 H9 3.3581 no .
C24 H11 2.7597 no .
C24 H20A 2.9862 no .
C24 H20B 2.7472 no .
C24 H28A 2.9546 no .
C24 H28B 3.1572 no .
C24 H33A 3.0580 no .
C24 H33B 2.9614 no .
C25 H21 3.2591 no .
C27 H14A 3.3964 no .
C27 H14B 2.9032 no .
C27 H31A 2.9373 no .
C27 H31B 3.1544 no .
C28 H3 2.9557 no .
C28 H11 2.6850 no .
C28 H20A 2.5698 no .
C28 H20B 3.5428 no .
C28 H24 3.3116 no .
C28 H32 3.3027 no .
C29 H18 3.2574 no .
C30 H13 3.2532 no .
C30 H16 3.2638 no .
C31 H14A 2.6047 no .
C31 H14B 3.2373 no .
C31 H15 2.6640 no .
C31 H17 3.3085 no .
C31 H27 3.3021 no .
C32 H11 3.5570 no .
C32 H20A 3.0607 no .
C32 H20B 3.2019 no .
C32 H28A 2.9518 no .
C32 H28B 3.1449 no .
C33 H20A 2.7382 no .
C33 H24 3.2656 no .
C34 H14A 2.9112 no .
C34 H14B 3.1758 no .
C34 H17 3.2660 no .
H3 H10 3.4576 no .
H3 H11 2.0500 no .
H3 H28A 2.5410 no .
H3 H28B 3.0962 no .
H4 H15 2.1963 no .
H4 H16 2.8426 no .
H4 H31A 3.4420 no .
H5 H14A 2.4788 no .
H5 H14B 3.3735 no .
H5 H22A 2.3961 no .
H5 H22B 2.6111 no .
H5 H31B 3.5013 no .
H6 H20A 2.8818 no .
H6 H20B 3.5306 no .
H6 H26A 2.1796 no .
H6 H26B 2.6653 no .
H6 H28B 3.3077 no .
H9 H11 2.3382 no .
H9 H24 2.9787 no .
H9 H25 2.3440 no .
H10 H21 2.3352 no .
H11 H24 3.0878 no .
H11 H28A 2.3490 no .
H11 H28B 3.4012 no .
H13 H15 2.3443 no .
H13 H17 2.8965 no .
H13 H18 2.3439 no .
H14A H22A 2.8600 no .
H14A H22B 2.4339 no .
H14A H31A 3.5517 no .
H14A H31B 2.1539 no .
H14A H34B 2.4993 no .
H14B H17 3.0392 no .
H14B H22A 2.4184 no .
H14B H22B 2.2996 no .
H14B H27 3.4296 no .
H14B H31B 3.2517 no .
H14B H34B 2.9096 no .
H15 H17 3.1236 no .
H15 H31A 2.3222 no .
H15 H31B 3.3490 no .
H16 H29 2.3415 no .
H17 H27 2.3839 no .
H18 H30 2.3316 no .
H20A H26A 2.8614 no .
H20A H26B 2.4156 no .
H20A H28A 3.5452 no .
H20A H28B 2.2602 no .
H20A H33B 2.3577 no .
H20B H24 3.0007 no .
H20B H26A 2.4048 no .
H20B H26B 2.3169 no .
H20B H28B 3.5525 no .
H20B H33B 3.4230 no .
H21 H23 2.3522 no .
H23 H25 2.3240 no .
H24 H32 2.3769 no .
H27 H34A 2.5032 no .
H27 H34B 2.5855 no .
H28A H33A 2.2513 no .
H28A H33B 2.8200 no .
H28B H33A 2.6865 no .
H28B H33B 2.2537 no .
H29 H30 2.3279 no .
H31A H34A 2.2568 no .
H31A H34B 2.8286 no .
H31B H34A 2.6787 no .
H31B H34B 2.2594 no .
H32 H33A 2.5079 no .
H32 H33B 2.5822 no .
O1 H3 2.3999 no .
O1 H25 3.3914 no 1_554
O2 H5 2.7499 no .
O2 H18 3.1700 no 1_646
O3 H4 3.2473 no .
O3 H5 1.8575 no .
O3 H14A 3.1753 no .
O3 H31B 2.8884 no .
O4 H3 1.8747 no .
O4 H6 3.0118 no 1_465
O4 H11 2.8634 no .
O4 H26B 3.5974 no 1_465
O4 H28A 2.8875 no .
O4 H33B 3.5451 no 1_565
O5 H3 3.0392 no .
O5 H6 1.8630 no .
O5 H10 3.2393 no .
O5 H15 3.4694 no 1_645
O5 H26A 3.5390 no .
O5 H28B 3.5417 no .
O5 H33A 2.6444 no 1_655
O5 H34A 3.4273 no 1_545
O6 H4 2.0163 no 1_645
O6 H5 3.1583 no .
O6 H11 3.4675 no 1_645
O6 H15 3.2494 no 1_645
O6 H31B 3.2594 no 1_545
O6 H33A 3.4192 no 1_655
O6 H34B 2.8536 no 1_545
C8 H14B 3.5877 no 1_455
C8 H25 3.3595 no 1_554
C8 H34B 3.4016 no 1_455
C9 H27 3.1090 no 1_546
C9 H30 3.5294 no 1_556
C9 H32 3.5588 no 1_565
C10 H5 3.5711 no .
C10 H18 3.0520 no 1_646
C10 H20A 3.5883 no 1_565
C10 H20B 3.4773 no 1_565
C10 H26B 3.2978 no 1_565
C10 H32 3.5407 no 1_655
C10 H33A 3.5385 no 1_655
C11 H4 3.5429 no .
C11 H5 2.9790 no .
C12 H5 3.2460 no .
C13 H21 3.4522 no 1_464
C13 H27 3.4178 no 1_455
C13 H32 3.3225 no 1_564
C13 H34B 3.2931 no 1_455
C14 H3 3.2125 no .
C14 H23 3.2811 no 1_554
C15 H3 2.8908 no .
C15 H6 3.5855 no 1_465
C15 H22B 3.5883 no 1_465
C16 H14B 3.2665 no 1_455
C16 H22B 3.2170 no 1_455
C16 H25 2.9543 no 1_554
C16 H34A 3.1246 no 1_545
C17 H24 3.0400 no 1_564
C17 H25 3.5230 no 1_554
C17 H29 3.2800 no 1_565
C18 H9 3.5902 no 1_554
C18 H14B 3.3749 no 1_455
C18 H20B 3.4545 no 1_464
C18 H26A 3.5910 no 1_464
C18 H27 3.3190 no 1_455
C18 H32 2.9984 no 1_564
C19 H3 2.9109 no .
C20 H18 3.3794 no 1_646
C20 H30 3.3606 no 1_646
C20 H31B 3.5803 no 1_545
C21 H13 2.9067 no 1_646
C21 H18 3.1275 no 1_646
C21 H20B 3.0995 no 1_565
C21 H26B 3.1781 no 1_565
C21 H30 2.9475 no 1_656
C21 H32 3.3831 no 1_655
C22 H3 3.5692 no .
C22 H6 2.9003 no .
C22 H15 3.1423 no 1_645
C22 H23 3.1631 no 1_554
C22 H29 3.5177 no 1_655
C22 H33A 3.5648 no 1_655
C22 H34A 3.3430 no 1_545
C23 H13 2.9779 no 1_646
C23 H14B 3.5276 no 1_556
C23 H20B 3.0948 no 1_565
C23 H22A 3.3095 no 1_556
C23 H27 3.3730 no 1_546
C23 H30 2.8520 no 1_656
C24 H17 3.1425 no 1_546
C24 H21 3.3012 no 1_455
C24 H27 3.4871 no 1_546
C25 H17 3.5643 no 1_556
C25 H20B 3.4642 no 1_565
C25 H27 2.9506 no 1_546
C26 H4 3.0118 no 1_645
C26 H9 3.5922 no 1_645
C26 H11 3.1509 no 1_645
C26 H30 3.3291 no 1_646
C26 H33A 3.5529 no 1_655
C27 H24 3.0801 no 1_564
C27 H29 2.9401 no 1_565
C28 H5 3.5685 no .
C28 H16 3.4267 no .
C28 H31A 2.9813 no 1_545
C28 H31B 3.5924 no 1_545
C29 H9 3.2535 no 1_554
C29 H14B 2.9951 no 1_455
C29 H22B 2.9749 no 1_455
C29 H23 3.1529 no 1_454
C29 H25 2.8795 no 1_554
C29 H34A 3.3868 no 1_545
C30 H9 2.8794 no 1_554
C30 H14B 3.0743 no 1_455
C30 H20B 3.3197 no 1_464
C30 H21 3.4596 no 1_454
C30 H23 2.8656 no 1_454
C30 H25 3.2254 no 1_554
C30 H26A 3.5377 no 1_464
C31 H3 3.1534 no .
C31 H20A 3.4542 no 1_565
C31 H28B 2.8090 no 1_565
C31 H33B 3.2855 no 1_565
C32 H10 3.2699 no 1_455
C32 H17 3.3719 no 1_546
C32 H21 3.0514 no 1_455
C32 H26A 3.5614 no 1_455
C33 H6 3.5937 no 1_455
C33 H10 3.3439 no 1_455
C33 H26A 3.2179 no 1_455
C33 H31A 3.1189 no 1_545
C34 H6 3.5484 no 1_565
C34 H16 3.3501 no 1_565
C34 H22A 3.1243 no 1_565
C34 H28B 3.1563 no 1_565
C34 H29 3.3547 no 1_565
H3 O1 2.3999 no .
H3 O4 1.8747 no .
H3 O5 3.0392 no .
H3 C14 3.2125 no .
H3 C15 2.8908 no .
H3 C19 2.9109 no .
H3 C22 3.5692 no .
H3 C31 3.1534 no .
H3 H4 2.4770 no .
H3 H5 2.2219 no .
H3 H14A 3.1771 no .
H3 H16 3.1695 no .
H3 H31A 3.4305 no .
H3 H31B 2.6751 no .
H3 H33B 3.5854 no 1_565
H4 O3 3.2473 no .
H4 O6 2.0163 no 1_465
H4 C11 3.5429 no .
H4 C26 3.0118 no 1_465
H4 H3 2.4770 no .
H4 H6 2.4724 no 1_465
H4 H11 2.9152 no .
H4 H14A 3.3361 no 1_455
H4 H26A 3.3454 no 1_465
H4 H26B 3.0092 no 1_465
H4 H28A 2.7781 no .
H4 H34B 3.1302 no 1_455
H5 O2 2.7499 no .
H5 O3 1.8575 no .
H5 O6 3.1583 no .
H5 C10 3.5711 no .
H5 C11 2.9790 no .
H5 C12 3.2460 no .
H5 C28 3.5685 no .
H5 H3 2.2219 no .
H5 H6 2.3519 no .
H5 H10 2.8483 no .
H5 H28B 3.1742 no .
H5 H33A 2.9994 no 1_655
H5 H34A 3.5155 no 1_545
H6 O4 3.0118 no 1_645
H6 O5 1.8630 no .
H6 C15 3.5855 no 1_645
H6 C22 2.9003 no .
H6 C33 3.5937 no 1_655
H6 C34 3.5484 no 1_545
H6 H4 2.4724 no 1_645
H6 H5 2.3519 no .
H6 H15 3.1101 no 1_645
H6 H22A 2.9873 no .
H6 H22B 3.1681 no .
H6 H33A 2.8816 no 1_655
H6 H33B 3.4025 no 1_655
H6 H34A 3.4267 no 1_545
H6 H34B 2.9312 no 1_545
H9 C18 3.5902 no 1_556
H9 C26 3.5922 no 1_465
H9 C29 3.2535 no 1_556
H9 C30 2.8794 no 1_556
H9 H26A 2.9467 no 1_465
H9 H26B 3.2968 no 1_465
H9 H27 3.3810 no 1_546
H9 H29 3.3269 no 1_556
H9 H30 2.6577 no 1_556
H9 H32 3.3065 no 1_565
H9 H33B 3.5903 no 1_565
H10 O5 3.2393 no .
H10 C32 3.2699 no 1_655
H10 C33 3.3439 no 1_655
H10 H5 2.8483 no .
H10 H18 3.1551 no 1_646
H10 H26B 3.1802 no 1_565
H10 H32 3.1056 no 1_655
H10 H33A 2.6309 no 1_655
H11 O4 2.8634 no .
H11 O6 3.4675 no 1_465
H11 C26 3.1509 no 1_465
H11 H4 2.9152 no .
H11 H26A 2.9508 no 1_465
H11 H26B 2.6618 no 1_465
H11 H33B 3.4146 no 1_565
H13 C21 2.9067 no 1_464
H13 C23 2.9779 no 1_464
H13 H21 2.7766 no 1_464
H13 H22A 3.3229 no 1_465
H13 H23 2.9005 no 1_464
H13 H27 3.2518 no 1_455
H13 H32 3.3847 no 1_564
H13 H34B 3.2604 no 1_455
H14A O3 3.1753 no .
H14A H3 3.1771 no .
H14A H4 3.3361 no 1_655
H14B C8 3.5877 no 1_655
H14B C16 3.2665 no 1_655
H14B C18 3.3749 no 1_655
H14B C23 3.5276 no 1_554
H14B C29 2.9951 no 1_655
H14B C30 3.0743 no 1_655
H14B H23 2.6964 no 1_554
H14B H25 3.5342 no 1_554
H14B H29 3.3205 no 1_655
H14B H30 3.4626 no 1_655
H15 O5 3.4694 no 1_465
H15 O6 3.2494 no 1_465
H15 C22 3.1423 no 1_465
H15 H6 3.1101 no 1_465
H15 H22A 2.9684 no 1_465
H15 H22B 2.6096 no 1_465
H15 H29 3.4449 no 1_565
H15 H34B 3.2992 no 1_455
H16 C28 3.4267 no .
H16 C34 3.3501 no 1_545
H16 H3 3.1695 no .
H16 H22B 3.1261 no 1_455
H16 H25 3.2910 no 1_554
H16 H28A 2.8606 no .
H16 H28B 3.0654 no .
H16 H31A 3.3025 no 1_545
H16 H34A 2.4656 no 1_545
H17 C24 3.1425 no 1_564
H17 C25 3.5643 no 1_554
H17 C32 3.3719 no 1_564
H17 H24 2.4593 no 1_564
H17 H25 2.9120 no 1_554
H17 H29 3.5757 no 1_565
H17 H32 2.9488 no 1_564
H18 O2 3.1700 no 1_464
H18 C10 3.0520 no 1_464
H18 C20 3.3794 no 1_464
H18 C21 3.1275 no 1_464
H18 H10 3.1551 no 1_464
H18 H20B 2.9148 no 1_464
H18 H21 3.2652 no 1_464
H18 H24 3.4399 no 1_464
H18 H26A 3.1057 no 1_464
H18 H27 3.0795 no 1_455
H18 H32 2.8353 no 1_564
H20A C10 3.5883 no 1_545
H20A C31 3.4542 no 1_545
H20A H31A 3.4000 no 1_545
H20A H31B 2.7288 no 1_545
H20B C10 3.4773 no 1_545
H20B C18 3.4545 no 1_646
H20B C21 3.0995 no 1_545
H20B C23 3.0948 no 1_545
H20B C25 3.4642 no 1_545
H20B C30 3.3197 no 1_646
H20B H18 2.9148 no 1_646
H20B H21 3.3875 no 1_545
H20B H23 3.3795 no 1_545
H20B H30 2.6367 no 1_646
H21 C13 3.4522 no 1_646
H21 C24 3.3012 no 1_655
H21 C30 3.4596 no 1_656
H21 C32 3.0514 no 1_655
H21 H13 2.7766 no 1_646
H21 H18 3.2652 no 1_646
H21 H20B 3.3875 no 1_565
H21 H24 3.2470 no 1_655
H21 H26B 2.9841 no 1_565
H21 H29 3.4165 no 1_656
H21 H30 2.6267 no 1_656
H21 H32 2.7898 no 1_655
H22A C23 3.3095 no 1_554
H22A C34 3.1243 no 1_545
H22A H6 2.9873 no .
H22A H13 3.3229 no 1_645
H22A H15 2.9684 no 1_645
H22A H23 2.6420 no 1_554
H22A H25 3.3424 no 1_554
H22A H34A 2.5389 no 1_545
H22A H34B 2.8747 no 1_545
H22B C15 3.5883 no 1_645
H22B C16 3.2170 no 1_655
H22B C29 2.9749 no 1_655
H22B H6 3.1681 no .
H22B H15 2.6096 no 1_645
H22B H16 3.1261 no 1_655
H22B H23 3.1262 no 1_554
H22B H29 2.6929 no 1_655
H22B H31A 3.0190 no 1_645
H22B H33A 3.3844 no 1_655
H23 C14 3.2811 no 1_556
H23 C22 3.1631 no 1_556
H23 C29 3.1529 no 1_656
H23 C30 2.8656 no 1_656
H23 H13 2.9005 no 1_646
H23 H14B 2.6964 no 1_556
H23 H20B 3.3795 no 1_565
H23 H22A 2.6420 no 1_556
H23 H22B 3.1262 no 1_556
H23 H29 2.9609 no 1_656
H23 H30 2.4419 no 1_656
H24 C17 3.0400 no 1_546
H24 C27 3.0801 no 1_546
H24 H17 2.4593 no 1_546
H24 H18 3.4399 no 1_646
H24 H21 3.2470 no 1_455
H24 H27 2.5460 no 1_546
H25 O1 3.3914 no 1_556
H25 C8 3.3595 no 1_556
H25 C16 2.9543 no 1_556
H25 C17 3.5230 no 1_556
H25 C29 2.8795 no 1_556
H25 C30 3.2254 no 1_556
H25 H14B 3.5342 no 1_556
H25 H16 3.2910 no 1_556
H25 H17 2.9120 no 1_556
H25 H22A 3.3424 no 1_556
H25 H27 3.1214 no 1_546
H25 H29 3.1761 no 1_556
H25 H32 3.4202 no 1_565
H25 H34A 3.5091 no 1_546
H26A O5 3.5390 no .
H26A C18 3.5910 no 1_646
H26A C30 3.5377 no 1_646
H26A C32 3.5614 no 1_655
H26A C33 3.2179 no 1_655
H26A H4 3.3454 no 1_645
H26A H9 2.9467 no 1_645
H26A H11 2.9508 no 1_645
H26A H18 3.1057 no 1_646
H26A H30 2.9788 no 1_646
H26A H32 3.1825 no 1_655
H26A H33A 2.8609 no 1_655
H26A H33B 2.9431 no 1_655
H26B O4 3.5974 no 1_645
H26B C10 3.2978 no 1_545
H26B C21 3.1781 no 1_545
H26B H4 3.0092 no 1_645
H26B H9 3.2968 no 1_645
H26B H10 3.1802 no 1_545
H26B H11 2.6618 no 1_645
H26B H21 2.9841 no 1_545
H26B H28A 3.3964 no 1_645
H26B H30 3.1445 no 1_646
H27 C9 3.1090 no 1_564
H27 C13 3.4178 no 1_655
H27 C18 3.3190 no 1_655
H27 C23 3.3730 no 1_564
H27 C24 3.4871 no 1_564
H27 C25 2.9506 no 1_564
H27 H9 3.3810 no 1_564
H27 H13 3.2518 no 1_655
H27 H18 3.0795 no 1_655
H27 H24 2.5460 no 1_564
H27 H25 3.1214 no 1_564
H27 H29 3.0199 no 1_565
H28A O4 2.8875 no .
H28A H4 2.7781 no .
H28A H16 2.8606 no .
H28A H26B 3.3964 no 1_465
H28A H31A 3.2957 no 1_545
H28B O5 3.5417 no .
H28B C31 2.8090 no 1_545
H28B C34 3.1563 no 1_545
H28B H5 3.1742 no .
H28B H16 3.0654 no .
H28B H31A 2.2811 no 1_545
H28B H31B 2.7715 no 1_545
H28B H34A 2.7233 no 1_545
H28B H34B 3.4993 no 1_545
H29 C17 3.2800 no 1_545
H29 C22 3.5177 no 1_455
H29 C27 2.9401 no 1_545
H29 C34 3.3547 no 1_545
H29 H9 3.3269 no 1_554
H29 H14B 3.3205 no 1_455
H29 H15 3.4449 no 1_545
H29 H17 3.5757 no 1_545
H29 H21 3.4165 no 1_454
H29 H22B 2.6929 no 1_455
H29 H23 2.9609 no 1_454
H29 H25 3.1761 no 1_554
H29 H27 3.0199 no 1_545
H29 H31A 3.3848 no 1_545
H29 H34A 2.9893 no 1_545
H30 C9 3.5294 no 1_554
H30 C20 3.3606 no 1_464
H30 C21 2.9475 no 1_454
H30 C23 2.8520 no 1_454
H30 C26 3.3291 no 1_464
H30 H9 2.6577 no 1_554
H30 H14B 3.4626 no 1_455
H30 H20B 2.6367 no 1_464
H30 H21 2.6267 no 1_454
H30 H23 2.4419 no 1_454
H30 H26A 2.9788 no 1_464
H30 H26B 3.1445 no 1_464
H31A C28 2.9813 no 1_565
H31A C33 3.1189 no 1_565
H31A H3 3.4305 no .
H31A H16 3.3025 no 1_565
H31A H20A 3.4000 no 1_565
H31A H22B 3.0190 no 1_465
H31A H28A 3.2957 no 1_565
H31A H28B 2.2811 no 1_565
H31A H29 3.3848 no 1_565
H31A H33A 3.2858 no 1_565
H31A H33B 2.6834 no 1_565
H31B O3 2.8884 no .
H31B O6 3.2594 no 1_565
H31B C20 3.5803 no 1_565
H31B C28 3.5924 no 1_565
H31B H3 2.6751 no .
H31B H20A 2.7288 no 1_565
H31B H28B 2.7715 no 1_565
H31B H33B 2.9795 no 1_565
H32 C9 3.5588 no 1_545
H32 C10 3.5407 no 1_455
H32 C13 3.3225 no 1_546
H32 C18 2.9984 no 1_546
H32 C21 3.3831 no 1_455
H32 H9 3.3065 no 1_545
H32 H10 3.1056 no 1_455
H32 H13 3.3847 no 1_546
H32 H17 2.9488 no 1_546
H32 H18 2.8353 no 1_546
H32 H21 2.7898 no 1_455
H32 H25 3.4202 no 1_545
H32 H26A 3.1825 no 1_455
H33A O5 2.6444 no 1_455
H33A O6 3.4192 no 1_455
H33A C10 3.5385 no 1_455
H33A C22 3.5648 no 1_455
H33A C26 3.5529 no 1_455
H33A H5 2.9994 no 1_455
H33A H6 2.8816 no 1_455
H33A H10 2.6309 no 1_455
H33A H22B 3.3844 no 1_455
H33A H26A 2.8609 no 1_455
H33A H31A 3.2858 no 1_545
H33B O4 3.5451 no 1_545
H33B C31 3.2855 no 1_545
H33B H3 3.5854 no 1_545
H33B H6 3.4025 no 1_455
H33B H9 3.5903 no 1_545
H33B H11 3.4146 no 1_545
H33B H26A 2.9431 no 1_455
H33B H31A 2.6834 no 1_545
H33B H31B 2.9795 no 1_545
H34A O5 3.4273 no 1_565
H34A C16 3.1246 no 1_565
H34A C22 3.3430 no 1_565
H34A C29 3.3868 no 1_565
H34A H5 3.5155 no 1_565
H34A H6 3.4267 no 1_565
H34A H16 2.4656 no 1_565
H34A H22A 2.5389 no 1_565
H34A H25 3.5091 no 1_564
H34A H28B 2.7233 no 1_565
H34A H29 2.9893 no 1_565
H34B O6 2.8536 no 1_565
H34B C8 3.4016 no 1_655
H34B C13 3.2931 no 1_655
H34B H4 3.1302 no 1_655
H34B H6 2.9312 no 1_565
H34B H13 3.2604 no 1_655
H34B H15 3.2992 no 1_655
H34B H22A 2.8747 no 1_565
H34B H28B 3.4993 no 1_565

loop_
_geom_hbond_atom_site_label_D
_geom_hbond_atom_site_label_H
_geom_hbond_atom_site_label_A
_geom_hbond_site_symmetry_A
_geom_hbond_distance_DA
_geom_hbond_distance_DH
_geom_hbond_distance_HA
_geom_hbond_angle_DHA
_geom_hbond_publ_flag
O3 H3 O1 . 2.8784(19) 0.840 2.400 116.8 no
O3 H3 O4 . 2.6927(19) 0.840 1.875 164.2 no
O4 H4 O6 1_465 2.686(3) 0.840 2.016 136.2 no
O5 H5 O1 . 2.9473(17) 0.840 2.591 106.9 no
O5 H5 O3 . 2.694(2) 0.840 1.857 174.1 no
O6 H6 O5 . 2.697(3) 0.840 1.863 172.1 no

loop_
_geom_torsion_atom_site_label_1
_geom_torsion_atom_site_label_2
_geom_torsion_atom_site_label_3
_geom_torsion_atom_site_label_4
_geom_torsion
_geom_torsion_publ_flag
C14 O1 C19 C15 -174.86(14) no
C14 O1 C19 C17 61.7(3) no
C14 O1 C19 C31 -52.7(2) no
C19 O1 C14 C22 179.65(13) no
C12 O2 C20 C26 162.09(13) no
C20 O2 C12 C11 178.75(13) no
C20 O2 C12 C24 54.9(3) no
C20 O2 C12 C28 -60.51(19) no
C9 C7 C10 C21 2.0(3) no
C10 C7 C9 C25 -2.0(3) no
C9 C7 C11 O3 137.05(18) no
C9 C7 C11 C12 -100.0(2) no
C11 C7 C9 C25 178.84(17) no
C10 C7 C11 O3 -42.1(3) no
C10 C7 C11 C12 80.9(3) no
C11 C7 C10 C21 -178.85(16) no
C13 C8 C15 O4 142.37(18) no
C13 C8 C15 C19 -96.0(2) no
C15 C8 C13 C18 175.44(17) no
C13 C8 C16 C29 1.9(3) no
C16 C8 C13 C18 -1.9(3) no
C15 C8 C16 C29 -175.32(18) no
C16 C8 C15 O4 -40.4(3) no
C16 C8 C15 C19 81.3(3) no
C7 C9 C25 C23 1.0(4) no
C7 C10 C21 C23 -1.0(3) no
O3 C11 C12 O2 58.84(17) no
O3 C11 C12 C24 -178.43(13) no
O3 C11 C12 C28 -63.36(19) no
C7 C11 C12 O2 -63.73(18) no
C7 C11 C12 C24 59.0(2) no
C7 C11 C12 C28 174.06(14) no
O2 C12 C24 C32 -111.03(19) no
O2 C12 C28 C33 105.76(17) no
C11 C12 C24 C32 130.35(17) no
C11 C12 C28 C33 -137.03(15) no
C24 C12 C28 C33 -15.12(18) no
C28 C12 C24 C32 10.54(19) no
C8 C13 C18 C30 -0.0(4) no
O1 C14 C22 O5 -70.7(3) no
O4 C15 C19 O1 56.9(2) no
O4 C15 C19 C17 178.16(16) no
O4 C15 C19 C31 -66.12(19) no
C8 C15 C19 O1 -67.40(17) no
C8 C15 C19 C17 53.9(2) no
C8 C15 C19 C31 169.62(12) no
C8 C16 C29 C30 -0.1(4) no
C19 C17 C27 C34 -1.7(3) no
C27 C17 C19 O1 -109.1(2) no
C27 C17 C19 C15 133.13(18) no
C27 C17 C19 C31 11.99(19) no
C13 C18 C30 C29 1.9(4) no
O1 C19 C31 C34 102.36(16) no
C15 C19 C31 C34 -139.70(13) no
C17 C19 C31 C34 -17.08(16) no
O2 C20 C26 O6 -67.9(3) no
C10 C21 C23 C25 0.0(4) no
C21 C23 C25 C9 -0.0(4) no
C12 C24 C32 C33 -1.4(3) no
C17 C27 C34 C31 -9.5(3) no
C12 C28 C33 C32 14.46(19) no
C16 C29 C30 C18 -1.8(4) no
C19 C31 C34 C27 16.31(18) no
C24 C32 C33 C28 -8.5(3) no
